data_1520117
loop_
_publ_author_name
'Matsuzaki, Kohei'
'Okuyama, Kenta'
'Tokunaga, Etsuko'
'Saito, Norimichi'
'Shiro, Motoo'
'Shibata, Norio'

_publ_section_title
;
 Synthesis of Diaryliodonium Salts Having Pentafluorosulfanylarenes and
 Their Application to Electrophilic Pentafluorosulfanylarylation of C-,
 O-, N-, and S-Nucleophiles.
;
_journal_issue 12
_journal_name_full 'Organic letters'
_journal_page_first 3038
_journal_page_last 3041
_journal_paper_doi 10.1021/acs.orglett.5b01323
_journal_volume 17
_journal_year 2015
_chemical_formula_moiety 'C15 H15 F5 I S, C1 F3 O3 S, 0.5(C3 H6 O)'
_chemical_formula_sum 'C17.5 H18 F8 I O3.5 S2'
_chemical_formula_weight 627.34
_space_group_crystal_system triclinic
_space_group_IT_number 2
_space_group_name_Hall '-P 1'
_space_group_name_H-M_alt 'P -1'
_symmetry_space_group_name_Hall '-P 1'
_symmetry_space_group_name_H-M 'P -1'
_atom_sites_solution_hydrogens geom
_atom_sites_solution_primary direct
_atom_sites_solution_secondary difmap
_cell_angle_alpha 63.1630(10)
_cell_angle_beta 87.5260(10)
_cell_angle_gamma 77.6000(10)
_cell_formula_units_Z 2
_cell_length_a 8.9435(2)
_cell_length_b 12.1892(3)
_cell_length_c 12.2642(3)
_cell_measurement_reflns_used 11064
_cell_measurement_temperature 173
_cell_measurement_theta_max 27.48
_cell_measurement_theta_min 3.23
_cell_volume 1162.92(5)
_computing_cell_refinement 'RAPID AUTO'
_computing_data_collection 'RAPID AUTO (Rigaku, ????)'
_computing_data_reduction 'RAPID AUTO'
_computing_molecular_graphics 'CrystalStructure 4.1'
_computing_publication_material 'CrystalStructure 4.1 (Rigaku, 2014)'
_computing_structure_refinement 'SHELXL2013 (Sheldrick, 2008)'
_computing_structure_solution 'SHELXS2013 (Sheldrick, 2008)'
_diffrn_ambient_temperature 173
_diffrn_measured_fraction_theta_full 0.996
_diffrn_measured_fraction_theta_max 0.990
_diffrn_radiation_type 'Mo K\a'
_diffrn_radiation_wavelength 0.71075
_diffrn_reflns_laue_measured_fraction_full 0.996
_diffrn_reflns_laue_measured_fraction_max 0.990
_diffrn_reflns_limit_h_max 11
_diffrn_reflns_limit_h_min -11
_diffrn_reflns_limit_k_max 15
_diffrn_reflns_limit_k_min -13
_diffrn_reflns_limit_l_max 15
_diffrn_reflns_limit_l_min 0
_diffrn_reflns_number 5276
_diffrn_reflns_point_group_measured_fraction_full 0.996
_diffrn_reflns_point_group_measured_fraction_max 0.990
_diffrn_reflns_theta_full 25.242
_diffrn_reflns_theta_max 27.476
_diffrn_reflns_theta_min 3.226
_diffrn_standards_number 0
_exptl_absorpt_coefficient_mu 1.640
_exptl_absorpt_correction_type none
_exptl_crystal_colour colorless
_exptl_crystal_density_diffrn 1.791
_exptl_crystal_density_method 'not measured'
_exptl_crystal_description block
_exptl_crystal_F_000 616.00
_exptl_crystal_size_max 0.200
_exptl_crystal_size_mid 0.200
_exptl_crystal_size_min 0.200
_refine_diff_density_max 1.11
_refine_diff_density_min -0.70
_refine_ls_extinction_method none
_refine_ls_goodness_of_fit_ref 1.194
_refine_ls_hydrogen_treatment constr
_refine_ls_number_parameters 294
_refine_ls_number_reflns 5276
_refine_ls_number_restraints 75
_refine_ls_R_factor_all 0.0292
_refine_ls_R_factor_gt 0.0275
_refine_ls_shift/su_max 0.001
_refine_ls_structure_factor_coef Fsqd
_refine_ls_weighting_details 'w = 1/[\s^2^(Fo^2^)+(0.0592P)^2^+0.5814P] where P=(Fo^2^+2Fc^2^)/3'
_refine_ls_weighting_scheme calc
_refine_ls_wR_factor_gt 0.0879
_refine_ls_wR_factor_ref 0.0929
_reflns_number_gt 5017
_reflns_number_total 5276
_reflns_threshold_expression F^2^>2.0\s(F^2^)
_cod_data_source_file ol5b01323_si_002.cif
_cod_data_source_block 20141118
_cod_depositor_comments 'Adding full bibliography for 1520117.cif.'
_cod_database_code 1520117
_shelxl_res_file
;
TITL 20141118
CELL  0.71075 8.94350 12.18920 12.26420 63.163 87.526 77.600
ZERR  2 0.00020 0.00030 0.00030 0.001 0.001 0.001
LATT 1
SFAC C H F I O S
UNIT 35 36 16 2 7 4
L.S. 10
FMAP 2
PLAN -20
WPDB -2
HTAB
LIST 4
TEMP -100.0
ACTA
SIZE 0.200 0.200 0.200
DELU 0.01 0.01 S2 > F8
SIMU 0.01 0.01 S2 > F8
SIMU 0.01 0.01 O4 > C19A
WGHT    0.059200    0.581400
FVAR       1.00131
I1    4    0.794873    0.377103    0.446086    11.00000    0.03577    0.02345 =
         0.03285   -0.00880   -0.00688   -0.00865
S1    6    0.432415    0.708785   -0.006820    11.00000    0.05094    0.03007 =
         0.03130   -0.00856   -0.00772   -0.00312
F1    3    0.330258    0.638995   -0.045325    11.00000    0.08281    0.05265 =
         0.04036   -0.01537   -0.02002   -0.01805
F2    3    0.581327    0.629485   -0.032830    11.00000    0.06686    0.05407 =
         0.03579   -0.01091    0.00516    0.00632
F3    3    0.533123    0.785092    0.021330    11.00000    0.08168    0.04235 =
         0.04788   -0.00734   -0.00843   -0.02954
F4    3    0.282156    0.794986    0.008032    11.00000    0.06472    0.03525 =
         0.05218   -0.00726   -0.00477    0.01009
F5    3    0.423390    0.808123   -0.146476    11.00000    0.07817    0.04549 =
         0.03292   -0.00030   -0.00867   -0.00679
C1    1    0.768837    0.189652    0.512777    11.00000    0.02952    0.02068 =
         0.03087   -0.00896   -0.00462   -0.00495
C2    1    0.708568    0.133665    0.627697    11.00000    0.03402    0.02866 =
         0.03288   -0.01368    0.00007   -0.00603
C3    1    0.679263    0.014710    0.663166    11.00000    0.04156    0.02821 =
         0.04001   -0.01127    0.00586   -0.00917
AFIX  43
H3    2    0.637675   -0.026360    0.740106    11.00000   -1.20000
AFIX   0
C4    1    0.709268   -0.045509    0.588942    11.00000    0.03888    0.02664 =
         0.05083   -0.01676    0.00155   -0.00794
C5    1    0.774449    0.012384    0.478588    11.00000    0.04158    0.03043 =
         0.04374   -0.02067   -0.00135   -0.00485
AFIX  43
H5    2    0.798422   -0.030434    0.429638    11.00000   -1.20000
AFIX   0
C6    1    0.806052    0.131515    0.436961    11.00000    0.03056    0.03012 =
         0.03141   -0.01434   -0.00403   -0.00272
C7    1    0.675586    0.193636    0.712540    11.00000    0.05642    0.03912 =
         0.03788   -0.02138    0.00883   -0.01395
AFIX 137
H7A   2    0.765807    0.222592    0.722510    11.00000   -1.20000
H7B   2    0.651478    0.131717    0.792452    11.00000   -1.20000
H7C   2    0.588027    0.265591    0.677823    11.00000   -1.20000
AFIX   0
C8    1    0.670926   -0.172176    0.626816    11.00000    0.06646    0.03699 =
         0.07328   -0.02798    0.01417   -0.02294
AFIX 137
H8A   2    0.691221   -0.223528    0.715457    11.00000   -1.20000
H8B   2    0.734361   -0.215055    0.584284    11.00000   -1.20000
H8C   2    0.562329   -0.160095    0.605271    11.00000   -1.20000
AFIX   0
C9    1    0.877230    0.190023    0.316021    11.00000    0.05219    0.04272 =
         0.03301   -0.01615    0.00354   -0.00889
AFIX 137
H9A   2    0.972326    0.211713    0.328422    11.00000   -1.20000
H9B   2    0.805538    0.266459    0.259223    11.00000   -1.20000
H9C   2    0.900102    0.129936    0.281790    11.00000   -1.20000
AFIX   0
C10   1    0.583898    0.455623    0.340463    11.00000    0.03539    0.02202 =
         0.03286   -0.01093   -0.00732   -0.00442
C11   1    0.583030    0.542644    0.218677    11.00000    0.03707    0.02590 =
         0.03237   -0.01141   -0.00232   -0.00710
AFIX  43
H11   2    0.674360    0.566115    0.182187    11.00000   -1.20000
AFIX   0
C12   1    0.441846    0.593843    0.152619    11.00000    0.04217    0.02196 =
         0.03000   -0.01041   -0.00518   -0.00284
C13   1    0.308516    0.561187    0.204718    11.00000    0.03591    0.02761 =
         0.04043   -0.01499   -0.00744    0.00005
AFIX  43
H13   2    0.213621    0.598055    0.157376    11.00000   -1.20000
AFIX   0
C14   1    0.314038    0.473943    0.326990    11.00000    0.03586    0.02872 =
         0.04206   -0.01384   -0.00030   -0.00540
AFIX  43
H14   2    0.222420    0.451291    0.363572    11.00000   -1.20000
AFIX   0
C15   1    0.453078    0.419464    0.396299    11.00000    0.03914    0.02421 =
         0.03379   -0.01021   -0.00057   -0.00637
AFIX  43
H15   2    0.457982    0.358998    0.479807    11.00000   -1.20000
AFIX   0
S2    6    1.131901    0.290377    0.665874    11.00000    0.02979    0.02730 =
         0.04355   -0.01241   -0.00104   -0.00592
O1    5    1.084525    0.261936    0.572546    11.00000    0.05585    0.05444 =
         0.06644   -0.03128   -0.01882   -0.00287
O2    5    1.265608    0.341656    0.644001    11.00000    0.05071    0.05017 =
         0.06192   -0.01161   -0.00228   -0.02479
O3    5    1.008114    0.354936    0.706710    11.00000    0.06027    0.10764 =
         0.11167   -0.06952    0.00418    0.01712
C16   1    1.190527    0.136709    0.794579    11.00000    0.09467    0.05837 =
         0.07722    0.00421   -0.02608   -0.04078
F6    3    1.315170    0.070834    0.763545    11.00000    0.11267    0.05157 =
         0.17326   -0.02989   -0.05607    0.02766
F7    3    1.235184    0.141855    0.890101    11.00000    0.15063    0.13261 =
         0.05413    0.00700   -0.03091   -0.05995
F8    3    1.086045    0.072573    0.819785    11.00000    0.15436    0.11348 =
         0.13321    0.04177   -0.03638   -0.10231
AFIX   6
PART -1
O4    5    0.926108    0.484726    0.128800    10.25000    0.06887
C17   1    0.959074    0.550569    0.024333    10.25000    0.04942
C18   1    0.933943    0.691399   -0.026949    10.25000    0.05927
AFIX  33
H18A  2    0.967075    0.726793   -0.110846    10.25000   -1.20000
H18B  2    0.824763    0.727311   -0.027240    10.25000   -1.20000
H18C  2    0.993623    0.711806    0.023841    10.25000   -1.20000
AFIX   5
C19   1    1.026509    0.494248   -0.058442    10.25000    0.05923
AFIX  33
H19A  2    1.044721    0.561420   -0.137262    10.25000   -1.20000
H19B  2    1.123792    0.434572   -0.020446    10.25000   -1.20000
H19C  2    0.954934    0.450072   -0.071527    10.25000   -1.20000
AFIX   6
PART -2
O4A   5    1.005046    0.448384    0.140142    10.25000    0.08725
C17A  1    1.018917    0.439496    0.044041    10.25000    0.06935
C18A  1    0.977951    0.553103   -0.078656    10.25000    0.08172
AFIX  33
H18D  2    0.996790    0.526956   -0.143665    10.25000   -1.20000
H18E  2    0.869329    0.593189   -0.083680    10.25000   -1.20000
H18F  2    1.041055    0.613151   -0.088529    10.25000   -1.20000
AFIX   5
C19A  1    1.077686    0.314498    0.043405    10.25000    0.07232
AFIX  33
H19D  2    1.080448    0.326811   -0.041278    10.25000   -1.20000
H19E  2    1.181303    0.277623    0.083112    10.25000   -1.20000
H19F  2    1.009581    0.257652    0.087966    10.25000   -1.20000
PART 0
AFIX   0
HKLF 4
 
REM  20141118
REM R1 =  0.0275 for    5017 Fo > 4sig(Fo)  and  0.0292 for all    5276 data
REM    294 parameters refined using     75 restraints
 
END  
     
WGHT      0.0592      0.5814 

REM Instructions for potential hydrogen bonds
HTAB C11 O4
EQIV $1 x-1, y, z
HTAB C15 O2_$1
EQIV $2 -x+2, -y+1, -z
HTAB C19 F2_$2
HTAB C18A F2
HTAB C19A F2_$2

REM Highest difference peak  1.110,  deepest hole -0.701,  1-sigma level  0.195
Q1    1   1.0063  0.1611  0.8494  11.00000  0.05    1.11
Q2    1   1.3053  0.2668  0.6447  11.00000  0.05    0.96
Q3    1   1.1657  0.2263  0.8884  11.00000  0.05    0.92
Q4    1   0.9487  0.6191 -0.0188  11.00000  0.05    0.74
Q5    1   1.1209  0.0547  0.7911  11.00000  0.05    0.71
Q6    1   1.1941  0.0474  0.8027  11.00000  0.05    0.65
Q7    1   0.4510  0.6160  0.1256  11.00000  0.05    0.61
Q8    1   1.1486  0.1881  0.8328  11.00000  0.05    0.55
Q9    1   0.7619  0.1647  0.7690  11.00000  0.05    0.53
Q10   1   0.5626  0.5920 -0.0053  11.00000  0.05    0.53
Q11   1   0.6428  0.8593 -0.0939  11.00000  0.05    0.51
Q12   1   0.7591 -0.2217  0.6756  11.00000  0.05    0.50
Q13   1   1.1569  0.2137  0.7363  11.00000  0.05    0.50
Q14   1   0.9350  0.4988  0.5879  11.00000  0.05    0.49
Q15   1   0.9552  0.4670  0.5676  11.00000  0.05    0.49
Q16   1   0.6959  0.2868  0.2487  11.00000  0.05    0.47
Q17   1   0.5415  0.5331 -0.0647  11.00000  0.05    0.47
Q18   1   1.0000  0.0000  1.0000  10.50000  0.05    0.47
Q19   1   0.6489  0.2365  0.2687  11.00000  0.05    0.46
Q20   1   0.5732  0.0195  0.3996  11.00000  0.05    0.46
;

loop_
_symmetry_equiv_pos_site_id
_space_group_symop_operation_xyz
1 +X,+Y,+Z
2 -X,-Y,-Z

loop_
_atom_site_label
_atom_site_type_symbol
_atom_site_fract_x
_atom_site_fract_y
_atom_site_fract_z
_atom_site_U_iso_or_equiv
_atom_site_adp_type
_atom_site_occupancy
_atom_site_site_symmetry_multiplicity
_atom_site_calc_flag
_atom_site_refinement_flags
_atom_site_disorder_assembly
_atom_site_disorder_group
I1 I 0.79487(2) 0.37710(2) 0.44609(2) 0.03156(8) Uani 1 2 d . . .
S1 S 0.43241(9) 0.70878(7) -0.00682(6) 0.04014(16) Uani 1 2 d . . .
F1 F 0.3303(3) 0.6390(2) -0.04532(19) 0.0595(5) Uani 1 2 d . . .
F2 F 0.5813(3) 0.6295(2) -0.03283(18) 0.0593(6) Uani 1 2 d . . .
F3 F 0.5331(3) 0.7851(2) 0.02133(19) 0.0593(5) Uani 1 2 d . . .
F4 F 0.2822(3) 0.79499(19) 0.0080(2) 0.0589(5) Uani 1 2 d . . .
F5 F 0.4234(3) 0.8081(2) -0.14648(17) 0.0597(5) Uani 1 2 d . . .
C1 C 0.7688(3) 0.1897(2) 0.5128(2) 0.0280(5) Uani 1 2 d . . .
C2 C 0.7086(3) 0.1337(3) 0.6277(2) 0.0320(5) Uani 1 2 d . . .
C3 C 0.6793(3) 0.0147(3) 0.6632(3) 0.0381(6) Uani 1 2 d . . .
H3 H 0.63768 -0.02636 0.74011 0.0457 Uiso 1 2 calc R . .
C4 C 0.7093(3) -0.0455(3) 0.5889(3) 0.0389(6) Uani 1 2 d . . .
C5 C 0.7744(3) 0.0124(3) 0.4786(3) 0.0375(6) Uani 1 2 d . . .
H5 H 0.79842 -0.03043 0.42964 0.0450 Uiso 1 2 calc R . .
C6 C 0.8061(3) 0.1315(3) 0.4370(2) 0.0310(5) Uani 1 2 d . . .
C7 C 0.6756(4) 0.1936(3) 0.7125(3) 0.0426(6) Uani 1 2 d . . .
H7A H 0.76581 0.22259 0.72251 0.0511 Uiso 1 2 calc R . .
H7B H 0.65148 0.13172 0.79245 0.0511 Uiso 1 2 calc R . .
H7C H 0.58803 0.26559 0.67782 0.0511 Uiso 1 2 calc R . .
C8 C 0.6709(5) -0.1722(3) 0.6268(4) 0.0561(9) Uani 1 2 d . . .
H8A H 0.69122 -0.22353 0.71546 0.0673 Uiso 1 2 calc R . .
H8B H 0.73436 -0.21506 0.58428 0.0673 Uiso 1 2 calc R . .
H8C H 0.56233 -0.1601 0.60527 0.0673 Uiso 1 2 calc R . .
C9 C 0.8772(4) 0.1900(3) 0.3160(3) 0.0433(6) Uani 1 2 d . . .
H9A H 0.97233 0.21171 0.32842 0.0520 Uiso 1 2 calc R . .
H9B H 0.80554 0.26646 0.25922 0.0520 Uiso 1 2 calc R . .
H9C H 0.9001 0.12994 0.28179 0.0520 Uiso 1 2 calc R . .
C10 C 0.5839(3) 0.4556(2) 0.3405(2) 0.0307(5) Uani 1 2 d . . .
C11 C 0.5830(3) 0.5426(2) 0.2187(2) 0.0323(5) Uani 1 2 d . . .
H11 H 0.67436 0.56612 0.18219 0.0387 Uiso 1 2 calc R . .
C12 C 0.4419(3) 0.5938(2) 0.1526(2) 0.0324(5) Uani 1 2 d . . .
C13 C 0.3085(3) 0.5612(3) 0.2047(3) 0.0357(5) Uani 1 2 d . . .
H13 H 0.21362 0.59805 0.15738 0.0428 Uiso 1 2 calc R . .
C14 C 0.3140(3) 0.4739(3) 0.3270(3) 0.0366(5) Uani 1 2 d . . .
H14 H 0.22242 0.45129 0.36357 0.0439 Uiso 1 2 calc R . .
C15 C 0.4531(3) 0.4195(2) 0.3963(3) 0.0335(5) Uani 1 2 d . . .
H15 H 0.45798 0.359 0.47981 0.0402 Uiso 1 2 calc R . .
S2 S 1.13190(7) 0.29038(6) 0.66587(7) 0.03491(15) Uani 1 2 d U . .
O1 O 1.0845(3) 0.2619(3) 0.5726(3) 0.0582(6) Uani 1 2 d U . .
O2 O 1.2656(3) 0.3417(2) 0.6440(3) 0.0571(6) Uani 1 2 d U . .
O3 O 1.0081(4) 0.3549(4) 0.7067(4) 0.0914(11) Uani 1 2 d U . .
C16 C 1.1905(7) 0.1367(5) 0.7946(5) 0.0852(14) Uani 1 2 d U . .
F6 F 1.3152(5) 0.0708(3) 0.7635(4) 0.1262(14) Uani 1 2 d U . .
F7 F 1.2352(5) 0.1419(4) 0.8901(3) 0.1255(14) Uani 1 2 d U . .
F8 F 1.0861(6) 0.0726(4) 0.8198(4) 0.158(2) Uani 1 2 d U . .
O4 O 0.9261(15) 0.4847(10) 0.1288(8) 0.069(3) Uiso 0.25 2 d GUP A -1
C17 C 0.9591(11) 0.5506(8) 0.0243(8) 0.049(3) Uiso 0.25 2 d GUP A -1
C18 C 0.934(3) 0.6914(8) -0.0270(14) 0.059(4) Uiso 0.25 2 d GUP A -1
H18A H 0.96707 0.72679 -0.11085 0.0711 Uiso 0.25 2 calc RP A -1
H18B H 0.82476 0.72731 -0.02724 0.0711 Uiso 0.25 2 calc RP A -1
H18C H 0.99362 0.71181 0.02384 0.0711 Uiso 0.25 2 calc RP A -1
C19 C 1.027(2) 0.4943(13) -0.0584(11) 0.059(3) Uiso 0.25 2 d GUP A -1
H19A H 1.04472 0.56142 -0.13726 0.0711 Uiso 0.25 2 calc RP A -1
H19B H 1.12379 0.43457 -0.02045 0.0711 Uiso 0.25 2 calc RP A -1
H19C H 0.95493 0.45007 -0.07153 0.0711 Uiso 0.25 2 calc RP A -1
O4A O 1.005(2) 0.4484(14) 0.1401(10) 0.087(4) Uiso 0.25 2 d GUP B -2
C17A C 1.0189(18) 0.4395(12) 0.0440(10) 0.069(3) Uiso 0.25 2 d GUP B -2
C18A C 0.978(3) 0.5531(16) -0.0787(10) 0.082(4) Uiso 0.25 2 d GUP B -2
H18D H 0.99679 0.52696 -0.14366 0.0981 Uiso 0.25 2 calc RP B -2
H18E H 0.86933 0.59319 -0.08368 0.0981 Uiso 0.25 2 calc RP B -2
H18F H 1.04106 0.61315 -0.08853 0.0981 Uiso 0.25 2 calc RP B -2
C19A C 1.078(3) 0.3145(15) 0.0434(18) 0.072(5) Uiso 0.25 2 d GUP B -2
H19D H 1.08045 0.32681 -0.04128 0.0868 Uiso 0.25 2 calc RP B -2
H19E H 1.1813 0.27762 0.08311 0.0868 Uiso 0.25 2 calc RP B -2
H19F H 1.00958 0.25765 0.08797 0.0868 Uiso 0.25 2 calc RP B -2

loop_
_atom_site_aniso_label
_atom_site_aniso_U_11
_atom_site_aniso_U_22
_atom_site_aniso_U_33
_atom_site_aniso_U_12
_atom_site_aniso_U_13
_atom_site_aniso_U_23
I1 0.03577(11) 0.02345(10) 0.03285(11) -0.00865(7) -0.00688(7) -0.00880(8)
S1 0.0509(4) 0.0301(3) 0.0313(3) -0.0031(3) -0.0077(3) -0.0086(3)
F1 0.0828(15) 0.0527(12) 0.0404(10) -0.0181(11) -0.0200(10) -0.0154(9)
F2 0.0669(13) 0.0541(12) 0.0358(9) 0.0063(10) 0.0052(9) -0.0109(9)
F3 0.0817(15) 0.0423(10) 0.0479(11) -0.0295(10) -0.0084(10) -0.0073(9)
F4 0.0647(13) 0.0352(10) 0.0522(11) 0.0101(9) -0.0048(10) -0.0073(9)
F5 0.0782(14) 0.0455(11) 0.0329(9) -0.0068(10) -0.0087(9) -0.0003(8)
C1 0.0295(11) 0.0207(10) 0.0309(11) -0.0050(9) -0.0046(9) -0.0090(9)
C2 0.0340(12) 0.0287(12) 0.0329(12) -0.0060(10) 0.0001(10) -0.0137(10)
C3 0.0416(14) 0.0282(13) 0.0400(14) -0.0092(11) 0.0059(12) -0.0113(11)
C4 0.0389(14) 0.0266(13) 0.0508(16) -0.0079(10) 0.0015(12) -0.0168(12)
C5 0.0416(14) 0.0304(13) 0.0437(15) -0.0049(11) -0.0014(12) -0.0207(12)
C6 0.0306(12) 0.0301(12) 0.0314(12) -0.0027(9) -0.0040(9) -0.0143(10)
C7 0.0564(18) 0.0391(15) 0.0379(14) -0.0140(13) 0.0088(13) -0.0214(13)
C8 0.066(2) 0.0370(17) 0.073(2) -0.0229(16) 0.0142(19) -0.0280(17)
C9 0.0522(17) 0.0427(16) 0.0330(13) -0.0089(13) 0.0035(12) -0.0162(12)
C10 0.0354(12) 0.0220(11) 0.0329(12) -0.0044(9) -0.0073(10) -0.0109(10)
C11 0.0371(13) 0.0259(12) 0.0324(12) -0.0071(10) -0.0023(10) -0.0114(10)
C12 0.0422(14) 0.0220(11) 0.0300(12) -0.0028(10) -0.0052(10) -0.0104(10)
C13 0.0359(13) 0.0276(12) 0.0404(14) 0.0001(10) -0.0074(11) -0.0150(11)
C14 0.0359(13) 0.0287(12) 0.0421(14) -0.0054(10) -0.0003(11) -0.0138(11)
C15 0.0391(13) 0.0242(12) 0.0338(12) -0.0064(10) -0.0006(10) -0.0102(10)
S2 0.0298(3) 0.0273(3) 0.0435(4) -0.0059(2) -0.0010(3) -0.0124(3)
O1 0.0558(14) 0.0544(14) 0.0664(16) -0.0029(12) -0.0188(12) -0.0313(13)
O2 0.0507(13) 0.0502(14) 0.0619(15) -0.0248(11) -0.0023(11) -0.0116(12)
O3 0.0603(18) 0.108(3) 0.112(3) 0.0171(18) 0.0042(18) -0.070(2)
C16 0.095(3) 0.058(2) 0.077(2) -0.041(2) -0.026(2) 0.004(2)
F6 0.113(3) 0.0516(16) 0.173(4) 0.0277(17) -0.056(2) -0.030(2)
F7 0.151(3) 0.133(3) 0.0541(16) -0.060(3) -0.0309(18) 0.0070(17)
F8 0.154(3) 0.113(3) 0.133(3) -0.102(3) -0.036(3) 0.042(2)

loop_
_atom_type_symbol
_atom_type_description
_atom_type_scat_dispersion_real
_atom_type_scat_dispersion_imag
_atom_type_scat_source
C C 0.0033 0.0016
;
International Tables for Crystallography
(Vol. C, Tables 4.2.6.8 and 6.1.1.4)
;
H H 0.0000 0.0000
;
International Tables for Crystallography
(Vol. C, Table 6.1.1.4)
;
F F 0.0171 0.0103
;
International Tables for Crystallography
(Vol. C, Tables 4.2.6.8 and 6.1.1.4)
;
I I -0.4742 1.8119
;
International Tables for Crystallography
(Vol. C, Tables 4.2.6.8 and 6.1.1.4)
;
O O 0.0106 0.0060
;
International Tables for Crystallography
(Vol. C, Tables 4.2.6.8 and 6.1.1.4)
;
S S 0.1246 0.1234
;
International Tables for Crystallography
(Vol. C, Tables 4.2.6.8 and 6.1.1.4)
;

loop_
_geom_angle_atom_site_label_1
_geom_angle_atom_site_label_2
_geom_angle_atom_site_label_3
_geom_angle
_geom_angle_publ_flag
C1 I1 C10 93.76(10) yes
F1 S1 F2 89.62(15) yes
F1 S1 F3 175.86(10) yes
F1 S1 F4 89.70(14) yes
F1 S1 F5 87.75(13) yes
F1 S1 C12 91.60(14) yes
F2 S1 F3 90.18(14) yes
F2 S1 F4 175.52(11) yes
F2 S1 F5 87.54(11) yes
F2 S1 C12 92.31(11) yes
F3 S1 F4 90.18(14) yes
F3 S1 F5 88.11(13) yes
F3 S1 C12 92.54(14) yes
F4 S1 F5 88.00(11) yes
F4 S1 C12 92.14(12) yes
F5 S1 C12 179.34(17) yes
I1 C1 C2 118.1(2) yes
I1 C1 C6 117.73(17) yes
C2 C1 C6 124.1(3) yes
C1 C2 C3 116.3(3) yes
C1 C2 C7 124.2(3) yes
C3 C2 C7 119.5(3) yes
C2 C3 C4 121.8(3) yes
C3 C4 C5 119.2(3) yes
C3 C4 C8 121.0(3) yes
C5 C4 C8 119.8(4) yes
C4 C5 C6 122.1(4) yes
C1 C6 C5 116.4(3) yes
C1 C6 C9 123.8(3) yes
C5 C6 C9 119.8(3) yes
I1 C10 C11 118.3(2) yes
I1 C10 C15 118.61(17) yes
C11 C10 C15 123.1(2) yes
C10 C11 C12 116.7(3) yes
S1 C12 C11 119.0(2) yes
S1 C12 C13 118.8(2) yes
C11 C12 C13 122.2(2) yes
C12 C13 C14 119.4(3) yes
C13 C14 C15 120.3(3) yes
C10 C15 C14 118.3(2) yes
O1 S2 O2 115.91(18) yes
O1 S2 O3 113.1(2) yes
O1 S2 C16 102.9(3) yes
O2 S2 O3 114.1(2) yes
O2 S2 C16 104.2(2) yes
O3 S2 C16 104.8(2) yes
S2 C16 F6 108.0(4) yes
S2 C16 F7 112.7(4) yes
S2 C16 F8 112.2(4) yes
F6 C16 F7 106.1(5) yes
F6 C16 F8 106.6(5) yes
F7 C16 F8 110.8(5) yes
O4 C17 C18 121.6(12) yes
O4 C17 C19 121.6(10) yes
C18 C17 C19 116.7(10) yes
O4A C17A C18A 121.6(15) yes
O4A C17A C19A 121.6(12) yes
C18A C17A C19A 116.7(14) yes

loop_
_geom_bond_atom_site_label_1
_geom_bond_atom_site_label_2
_geom_bond_distance
_geom_bond_publ_flag
I1 C1 2.114(3) yes
I1 C10 2.114(3) yes
S1 F1 1.586(3) yes
S1 F2 1.581(2) yes
S1 F3 1.572(3) yes
S1 F4 1.577(2) yes
S1 F5 1.5823(18) yes
S1 C12 1.812(2) yes
C1 C2 1.402(4) yes
C1 C6 1.394(5) yes
C2 C3 1.394(5) yes
C2 C7 1.507(5) yes
C3 C4 1.392(6) yes
C4 C5 1.384(4) yes
C4 C8 1.511(5) yes
C5 C6 1.394(4) yes
C6 C9 1.507(4) yes
C10 C11 1.387(3) yes
C10 C15 1.383(4) yes
C11 C12 1.391(4) yes
C12 C13 1.377(4) yes
C13 C14 1.388(4) yes
C14 C15 1.392(4) yes
S2 O1 1.440(4) yes
S2 O2 1.426(3) yes
S2 O3 1.425(4) yes
S2 C16 1.804(4) yes
C16 F6 1.374(7) yes
C16 F7 1.286(8) yes
C16 F8 1.285(8) yes
O4 C17 1.230(12) yes
C17 C18 1.505(13) yes
C17 C19 1.50(2) yes
O4A C17A 1.23(2) yes
C17A C18A 1.505(15) yes
C17A C19A 1.50(3) yes
